data_4336245
loop_
_publ_author_name
'Xiao Ma'
'Sheng-Min Hu'
'Chun-Hong Tan'
'Yong-Fan Zhang'
'Xu-Dong Zhang'
'Tian-Lu Sheng'
'Xin-Tao Wu'

_publ_contact_author_address
;
Fujian Institute of Research on the Structure of Matter,
The Chinese Academy of Sciences
;
_publ_contact_author_email Tsheng@fjirsm.ac.cn
_publ_contact_author_fax 86-591-83714946
_publ_contact_author_name 'Tian-Lu Sheng'
_publ_contact_author_phone 86-591-83792294
_publ_section_title
;
 From Antiferromagnetic to Ferromagnetic Interaction in Cyanido-Bridged
 Fe(III)-Ru(II)-Fe(III) Complexes by Change of the Central Diamagnetic
 Cyanido-Metal Geometry
;
_journal_name_full 'Inorganic Chemistry'
_journal_page_first 11343
_journal_page_last 11350
_journal_paper_doi 10.1021/ic401604q
_journal_volume 52
_journal_year 2013
_chemical_formula_sum 'C88 H88 F12 Fe2 N6 O3 P6 Ru'
_chemical_formula_weight 1904.23
_chemical_name_systematic
; 
 ? 
;
_space_group_IT_number 14
_symmetry_cell_setting monoclinic
_symmetry_space_group_name_Hall '-P 2ybc'
_symmetry_space_group_name_H-M 'P 1 21/c 1'
_atom_sites_solution_hydrogens geom
_atom_sites_solution_primary direct
_atom_sites_solution_secondary difmap
_audit_creation_method SHELXL-97
_cell_angle_alpha 90.00
_cell_angle_beta 110.650(10)
_cell_angle_gamma 90.00
_cell_formula_units_Z 4
_cell_length_a 11.550(3)
_cell_length_b 34.840(9)
_cell_length_c 25.912(6)
_cell_measurement_reflns_used 15585
_cell_measurement_temperature 293(2)
_cell_measurement_theta_max 27.4256
_cell_measurement_theta_min 3.0416
_cell_volume 9757(4)
_computing_cell_refinement 'CrystalClear (Rigaku/MSC Inc., 2005)'
_computing_data_collection 'CrystalClear (Rigaku/MSC Inc., 2005)'
_computing_data_reduction 'CrystalClear (Rigaku/MSC Inc., 2005)'
_computing_molecular_graphics 'Bruker SHELXTL'
_computing_publication_material 'Bruker SHELXTL'
_computing_structure_refinement 'SHELXL-97 (Sheldrick, 1997)'
_computing_structure_solution 'SHELXS-97 (Sheldrick, 1990)'
_diffrn_ambient_temperature 293(2)
_diffrn_detector_area_resol_mean 28.5714
_diffrn_measured_fraction_theta_full 0.987
_diffrn_measured_fraction_theta_max 0.987
_diffrn_measurement_device_type Saturn70
_diffrn_measurement_method CCD_Profile_fitting
_diffrn_radiation_monochromator Confocal
_diffrn_radiation_source 'Rotating Anode'
_diffrn_radiation_type MoK\a
_diffrn_radiation_wavelength 0.71073
_diffrn_reflns_av_R_equivalents 0.0593
_diffrn_reflns_av_sigmaI/netI 0.0579
_diffrn_reflns_limit_h_max 13
_diffrn_reflns_limit_h_min -13
_diffrn_reflns_limit_k_max 42
_diffrn_reflns_limit_k_min -42
_diffrn_reflns_limit_l_max 24
_diffrn_reflns_limit_l_min -31
_diffrn_reflns_number 59703
_diffrn_reflns_theta_full 25.50
_diffrn_reflns_theta_max 25.50
_diffrn_reflns_theta_min 2.05
_exptl_absorpt_coefficient_mu 0.614
_exptl_absorpt_correction_T_max 1.0000
_exptl_absorpt_correction_T_min 0.5866
_exptl_absorpt_correction_type multi-scan
_exptl_absorpt_process_details 'RIGAKU/MSC(2004), CrystalClear Version 1.3.6'
_exptl_crystal_colour 'black brown'
_exptl_crystal_density_diffrn 1.296
_exptl_crystal_description Prism
_exptl_crystal_F_000 3903
_exptl_crystal_size_max 0.50
_exptl_crystal_size_mid 0.30
_exptl_crystal_size_min 0.20
_refine_diff_density_max 0.993
_refine_diff_density_min -0.532
_refine_diff_density_rms 0.079
_refine_ls_extinction_coef 0.0013(4)
_refine_ls_extinction_expression Fc^*^=kFc[1+0.001xFc^2^\l^3^/sin(2\q)]^-1/4^
_refine_ls_extinction_method SHELXL
_refine_ls_goodness_of_fit_ref 1.053
_refine_ls_hydrogen_treatment constr
_refine_ls_matrix_type full
_refine_ls_number_parameters 1145
_refine_ls_number_reflns 17921
_refine_ls_number_restraints 182
_refine_ls_restrained_S_all 1.086
_refine_ls_R_factor_all 0.1106
_refine_ls_R_factor_gt 0.0783
_refine_ls_shift/su_max 0.001
_refine_ls_shift/su_mean 0.000
_refine_ls_structure_factor_coef Fsqd
_refine_ls_weighting_details 'calc w=1/[\s^2^(Fo^2^)+(0.1370P)^2^+3.4987P] where P=(Fo^2^+2Fc^2^)/3'
_refine_ls_weighting_scheme calc
_refine_ls_wR_factor_gt 0.2125
_refine_ls_wR_factor_ref 0.2427
_reflns_number_gt 12274
_reflns_number_total 17921
_reflns_threshold_expression >2sigma(I)
_cod_data_source_file ic401604q_si_001.cif
_cod_data_source_block 1
_cod_database_code 4336245

loop_
_symmetry_equiv_pos_as_xyz
'x, y, z'
'-x, y+1/2, -z+1/2'
'-x, -y, -z'
'x, -y-1/2, z-1/2'

loop_
_atom_site_label
_atom_site_type_symbol
_atom_site_fract_x
_atom_site_fract_y
_atom_site_fract_z
_atom_site_U_iso_or_equiv
_atom_site_adp_type
_atom_site_occupancy
_atom_site_symmetry_multiplicity
_atom_site_calc_flag
_atom_site_refinement_flags
_atom_site_disorder_assembly
_atom_site_disorder_group
Ru1 Ru 0.26404(4) -0.234247(11) 0.320983(18) 0.05910(17) Uani 1 1 d . . .
Fe1 Fe 0.04274(8) -0.11787(2) 0.36080(4) 0.0740(3) Uani 1 1 d . . .
Fe2 Fe 0.05228(6) -0.33525(2) 0.39803(3) 0.0642(2) Uani 1 1 d . . .
P1 P -0.07799(14) -0.12274(4) 0.27370(7) 0.0747(4) Uani 1 1 d . . .
P2 P 0.16287(15) -0.08317(4) 0.32970(7) 0.0771(4) Uani 1 1 d . . .
P3 P 0.20896(12) -0.33109(4) 0.47750(6) 0.0656(4) Uani 1 1 d . . .
P4 P 0.16561(14) -0.37946(4) 0.37768(7) 0.0724(4) Uani 1 1 d . . .
N1 N 0.1257(4) -0.16399(13) 0.3499(2) 0.0731(12) Uani 1 1 d . . .
N2 N 0.1294(4) -0.29627(13) 0.36900(18) 0.0642(10) Uani 1 1 d . . .
N3 N 0.1375(4) -0.23285(12) 0.24074(19) 0.0668(11) Uani 1 1 d . . .
N4 N 0.3507(4) -0.19666(12) 0.2821(2) 0.0683(11) Uani 1 1 d . . .
N5 N 0.3776(4) -0.27754(13) 0.3059(2) 0.0683(11) Uani 1 1 d . . .
N6 N 0.4057(4) -0.23728(14) 0.3968(2) 0.0721(12) Uani 1 1 d . . .
C1 C 0.1751(5) -0.19072(15) 0.3402(2) 0.0624(12) Uani 1 1 d . . .
C2 C 0.1750(5) -0.27249(15) 0.3503(2) 0.0636(12) Uani 1 1 d . . .
C3 C 0.0281(5) -0.25069(19) 0.2225(3) 0.0815(16) Uani 1 1 d . . .
H3A H 0.0041 -0.2647 0.2476 0.098 Uiso 1 1 calc R . .
C4 C -0.0513(6) -0.2494(2) 0.1682(3) 0.101(2) Uani 1 1 d . . .
H4A H -0.1246 -0.2633 0.1566 0.122 Uiso 1 1 calc R . .
C5 C -0.0194(8) -0.2270(3) 0.1317(3) 0.117(3) Uani 1 1 d . . .
H5A H -0.0728 -0.2245 0.0954 0.140 Uiso 1 1 calc R . .
C6 C 0.0944(7) -0.2078(2) 0.1499(3) 0.096(2) Uani 1 1 d . . .
H6A H 0.1187 -0.1931 0.1255 0.115 Uiso 1 1 calc R . .
C7 C 0.1698(6) -0.21093(17) 0.2044(2) 0.0743(14) Uani 1 1 d . . .
C8 C 0.2908(6) -0.19104(16) 0.2275(2) 0.0728(14) Uani 1 1 d . . .
C9 C 0.3410(7) -0.1683(2) 0.1964(3) 0.098(2) Uani 1 1 d . . .
H9A H 0.2980 -0.1645 0.1590 0.118 Uiso 1 1 calc R . .
C10 C 0.4555(7) -0.1515(2) 0.2218(4) 0.105(2) Uani 1 1 d . . .
H10A H 0.4908 -0.1366 0.2016 0.126 Uiso 1 1 calc R . .
C11 C 0.5158(7) -0.1571(2) 0.2767(4) 0.101(2) Uani 1 1 d . . .
H11A H 0.5926 -0.1458 0.2944 0.121 Uiso 1 1 calc R . .
C12 C 0.4615(6) -0.17997(19) 0.3064(3) 0.0861(17) Uani 1 1 d . . .
H12A H 0.5032 -0.1837 0.3439 0.103 Uiso 1 1 calc R . .
C13 C 0.3590(6) -0.29484(18) 0.2581(3) 0.0817(16) Uani 1 1 d . . .
H13A H 0.2864 -0.2898 0.2287 0.098 Uiso 1 1 calc R . .
C14 C 0.4435(7) -0.3201(2) 0.2505(4) 0.104(2) Uani 1 1 d . . .
H14A H 0.4306 -0.3307 0.2159 0.124 Uiso 1 1 calc R . .
C15 C 0.5464(7) -0.3293(2) 0.2945(5) 0.116(3) Uani 1 1 d . . .
H15A H 0.6022 -0.3473 0.2906 0.139 Uiso 1 1 calc R . .
C16 C 0.5673(6) -0.3123(2) 0.3438(4) 0.105(2) Uani 1 1 d . . .
H16A H 0.6384 -0.3179 0.3738 0.125 Uiso 1 1 calc R . .
C17 C 0.4804(5) -0.28599(17) 0.3494(3) 0.0778(16) Uani 1 1 d . . .
C18 C 0.4931(5) -0.26455(18) 0.4006(3) 0.0803(17) Uani 1 1 d . . .
C19 C 0.5900(7) -0.2711(3) 0.4515(4) 0.116(3) Uani 1 1 d . . .
H19A H 0.6515 -0.2891 0.4543 0.140 Uiso 1 1 calc R . .
C20 C 0.5909(9) -0.2503(3) 0.4967(4) 0.129(3) Uani 1 1 d . . .
H20A H 0.6524 -0.2548 0.5307 0.155 Uiso 1 1 calc R . .
C21 C 0.5051(9) -0.2240(3) 0.4923(3) 0.117(3) Uani 1 1 d . . .
H21A H 0.5076 -0.2096 0.5229 0.141 Uiso 1 1 calc R . .
C22 C 0.4122(7) -0.2179(2) 0.4421(3) 0.0941(19) Uani 1 1 d . . .
H22A H 0.3519 -0.1997 0.4398 0.113 Uiso 1 1 calc R . .
C23 C 0.0768(11) -0.0824(3) 0.4295(4) 0.122(3) Uani 1 1 d . . .
H23A H 0.1355 -0.0610 0.4402 0.147 Uiso 1 1 d R . .
C24 C -0.0516(10) -0.0803(3) 0.3954(4) 0.117(3) Uani 1 1 d . . .
H24A H -0.0979 -0.0573 0.3781 0.140 Uiso 1 1 d R . .
C25 C -0.1003(8) -0.1174(3) 0.3928(4) 0.108(2) Uani 1 1 d . . .
H25A H -0.1861 -0.1250 0.3724 0.130 Uiso 1 1 d R . .
C26 C -0.0077(7) -0.1431(2) 0.4244(3) 0.101(2) Uani 1 1 d . . .
H26A H -0.0165 -0.1706 0.4303 0.121 Uiso 1 1 d R . .
C27 C 0.1022(8) -0.1209(3) 0.4477(3) 0.108(2) Uani 1 1 d . . .
H27A H 0.1825 -0.1308 0.4716 0.129 Uiso 1 1 d R . .
C28 C 0.0272(6) -0.12375(18) 0.2344(3) 0.0820(16) Uani 1 1 d . . .
H28A H 0.0679 -0.1485 0.2389 0.098 Uiso 1 1 calc R . .
H28B H -0.0198 -0.1201 0.1955 0.098 Uiso 1 1 calc R . .
C29 C 0.1238(7) -0.0923(2) 0.2545(3) 0.0949(19) Uani 1 1 d . . .
H29A H 0.0925 -0.0688 0.2341 0.114 Uiso 1 1 calc R . .
H29B H 0.1980 -0.0997 0.2476 0.114 Uiso 1 1 calc R . .
C30 C -0.1913(5) -0.08444(17) 0.2411(3) 0.0806(16) Uani 1 1 d . . .
C31 C -0.2765(8) -0.0743(2) 0.2627(4) 0.121(3) Uani 1 1 d . . .
H31A H -0.2779 -0.0869 0.2941 0.145 Uiso 1 1 calc R . .
C32 C -0.3635(9) -0.0455(3) 0.2395(5) 0.136(4) Uani 1 1 d . . .
H32A H -0.4226 -0.0398 0.2552 0.163 Uiso 1 1 calc R . .
C33 C -0.3631(8) -0.0260(2) 0.1955(4) 0.120(3) Uani 1 1 d . . .
H33A H -0.4169 -0.0056 0.1819 0.144 Uiso 1 1 calc R . .
C34 C -0.2824(9) -0.0368(3) 0.1708(4) 0.131(3) Uani 1 1 d . . .
H34A H -0.2851 -0.0244 0.1386 0.158 Uiso 1 1 calc R . .
C35 C -0.1947(8) -0.0660(3) 0.1923(3) 0.118(3) Uani 1 1 d . . .
H35A H -0.1402 -0.0729 0.1747 0.142 Uiso 1 1 calc R . .
C36 C -0.1731(6) -0.16625(17) 0.2521(3) 0.0815(16) Uani 1 1 d . . .
C37 C -0.2498(6) -0.1714(2) 0.1970(3) 0.099(2) Uani 1 1 d . . .
H37A H -0.2531 -0.1526 0.1710 0.119 Uiso 1 1 calc R . .
C38 C -0.3203(7) -0.2042(3) 0.1810(4) 0.114(3) Uani 1 1 d . . .
H38A H -0.3684 -0.2078 0.1441 0.137 Uiso 1 1 calc R . .
C39 C -0.3204(8) -0.2310(2) 0.2183(5) 0.122(3) Uani 1 1 d . . .
H39A H -0.3706 -0.2526 0.2073 0.147 Uiso 1 1 calc R . .
C40 C -0.2474(8) -0.2267(2) 0.2716(4) 0.118(3) Uani 1 1 d . . .
H40A H -0.2471 -0.2456 0.2969 0.142 Uiso 1 1 calc R . .
C41 C -0.1727(6) -0.19450(18) 0.2896(3) 0.098(2) Uani 1 1 d . . .
H41A H -0.1229 -0.1920 0.3265 0.117 Uiso 1 1 calc R . .
C42 C 0.1522(6) -0.03083(18) 0.3364(3) 0.0889(18) Uani 1 1 d . . .
C43 C 0.2424(8) -0.0087(2) 0.3711(5) 0.135(3) Uani 1 1 d . . .
H43A H 0.3173 -0.0201 0.3916 0.162 Uiso 1 1 calc R . .
C44 C 0.2278(11) 0.0299(3) 0.3774(6) 0.167(5) Uani 1 1 d . . .
H44A H 0.2904 0.0439 0.4030 0.200 Uiso 1 1 calc R . .
C45 C 0.1183(11) 0.0480(3) 0.3450(6) 0.157(4) Uani 1 1 d . . .
H45A H 0.1111 0.0745 0.3465 0.189 Uiso 1 1 calc R . .
C46 C 0.0211(9) 0.0268(2) 0.3109(4) 0.129(3) Uani 1 1 d . . .
H46A H -0.0541 0.0383 0.2911 0.155 Uiso 1 1 calc R . .
C47 C 0.0386(8) -0.0125(2) 0.3068(4) 0.115(3) Uani 1 1 d . . .
H47A H -0.0265 -0.0272 0.2840 0.138 Uiso 1 1 calc R . .
C48 C 0.3321(6) -0.09063(19) 0.3613(3) 0.0877(18) Uani 1 1 d . . .
C49 C 0.4128(8) -0.0748(3) 0.3378(4) 0.121(3) Uani 1 1 d . . .
H49A H 0.3824 -0.0625 0.3039 0.145 Uiso 1 1 calc R . .
C50 C 0.5418(9) -0.0780(3) 0.3665(5) 0.136(3) Uani 1 1 d . . .
H50A H 0.5963 -0.0666 0.3519 0.163 Uiso 1 1 calc R . .
C51 C 0.5863(8) -0.0968(3) 0.4138(6) 0.136(3) Uani 1 1 d . . .
H51A H 0.6714 -0.0988 0.4317 0.163 Uiso 1 1 calc R . .
C52 C 0.5076(8) -0.1132(3) 0.4366(4) 0.128(3) Uani 1 1 d . . .
H52A H 0.5386 -0.1266 0.4697 0.153 Uiso 1 1 calc R . .
C53 C 0.3808(7) -0.1094(2) 0.4093(4) 0.110(2) Uani 1 1 d . . .
H53A H 0.3276 -0.1204 0.4250 0.132 Uiso 1 1 calc R . .
C54 C -0.1071(5) -0.3018(2) 0.3856(3) 0.0863(18) Uani 1 1 d . . .
H54A H -0.1109 -0.2737 0.3866 0.104 Uiso 1 1 d R . .
C55 C -0.0873(5) -0.3269(2) 0.4304(3) 0.0880(19) Uani 1 1 d . . .
H55A H -0.0743 -0.3190 0.4684 0.106 Uiso 1 1 d R . .
C56 C -0.0902(6) -0.3645(2) 0.4126(3) 0.096(2) Uani 1 1 d . . .
H56A H -0.0820 -0.3877 0.4351 0.116 Uiso 1 1 d R . .
C57 C -0.1131(5) -0.3635(2) 0.3547(3) 0.095(2) Uani 1 1 d . . .
H57A H -0.1226 -0.3856 0.3303 0.114 Uiso 1 1 d R . .
C58 C -0.1229(5) -0.3244(2) 0.3389(3) 0.0839(17) Uani 1 1 d . . .
H58A H -0.1391 -0.3148 0.3014 0.101 Uiso 1 1 d R . .
C59 C 0.3475(5) -0.33834(17) 0.4591(2) 0.0725(14) Uani 1 1 d . . .
H59A H 0.3595 -0.3164 0.4385 0.087 Uiso 1 1 calc R . .
H59B H 0.4201 -0.3409 0.4923 0.087 Uiso 1 1 calc R . .
C60 C 0.3303(5) -0.3748(2) 0.4240(3) 0.0890(18) Uani 1 1 d . . .
H60A H 0.3541 -0.3971 0.4479 0.107 Uiso 1 1 calc R . .
H60B H 0.3831 -0.3736 0.4021 0.107 Uiso 1 1 calc R . .
C61 C 0.2392(5) -0.28602(17) 0.5161(2) 0.0751(14) Uani 1 1 d . . .
C62 C 0.1625(7) -0.2547(2) 0.4978(3) 0.108(3) Uani 1 1 d . . .
H62A H 0.0972 -0.2563 0.4642 0.130 Uiso 1 1 calc R . .
C63 C 0.1800(9) -0.2215(3) 0.5275(4) 0.139(4) Uani 1 1 d . . .
H63A H 0.1243 -0.2013 0.5150 0.166 Uiso 1 1 calc R . .
C64 C 0.2828(9) -0.2176(3) 0.5773(4) 0.124(3) Uani 1 1 d . . .
H64A H 0.2980 -0.1945 0.5967 0.149 Uiso 1 1 calc R . .
C65 C 0.3572(8) -0.2478(3) 0.5956(4) 0.122(3) Uani 1 1 d . . .
H65A H 0.4242 -0.2460 0.6285 0.146 Uiso 1 1 calc R . .
C66 C 0.3356(7) -0.2818(2) 0.5663(3) 0.097(2) Uani 1 1 d . . .
H66A H 0.3874 -0.3027 0.5807 0.117 Uiso 1 1 calc R . .
C67 C 0.2266(5) -0.36579(16) 0.5330(2) 0.0746(15) Uani 1 1 d . . .
C68 C 0.1269(6) -0.37320(19) 0.5500(3) 0.0846(17) Uani 1 1 d . . .
H68A H 0.0532 -0.3599 0.5336 0.101 Uiso 1 1 calc R . .
C69 C 0.1349(8) -0.3999(2) 0.5908(3) 0.108(2) Uani 1 1 d . . .
H69A H 0.0667 -0.4046 0.6010 0.130 Uiso 1 1 calc R . .
C70 C 0.2423(9) -0.4192(2) 0.6157(3) 0.115(3) Uani 1 1 d . . .
H70A H 0.2469 -0.4372 0.6428 0.138 Uiso 1 1 calc R . .
C71 C 0.3438(9) -0.4124(2) 0.6017(3) 0.114(3) Uani 1 1 d . . .
H71A H 0.4172 -0.4256 0.6195 0.137 Uiso 1 1 calc R . .
C72 C 0.3368(6) -0.38521(19) 0.5596(3) 0.0888(18) Uani 1 1 d . . .
H72A H 0.4057 -0.3805 0.5499 0.107 Uiso 1 1 calc R . .
C73 C 0.1734(6) -0.38018(19) 0.3087(3) 0.0836(17) Uani 1 1 d . . .
C74 C 0.0912(7) -0.3595(2) 0.2663(3) 0.0914(18) Uani 1 1 d . . .
H74A H 0.0335 -0.3439 0.2735 0.110 Uiso 1 1 calc R . .
C75 C 0.0924(9) -0.3616(3) 0.2125(3) 0.113(2) Uani 1 1 d . . .
H75A H 0.0332 -0.3483 0.1843 0.136 Uiso 1 1 calc R . .
C76 C 0.1776(11) -0.3825(3) 0.2012(4) 0.124(3) Uani 1 1 d . . .
H76A H 0.1789 -0.3833 0.1655 0.149 Uiso 1 1 calc R . .
C77 C 0.2626(10) -0.4027(3) 0.2426(5) 0.126(3) Uani 1 1 d . . .
H77A H 0.3215 -0.4175 0.2348 0.152 Uiso 1 1 calc R . .
C78 C 0.2624(7) -0.4015(2) 0.2971(4) 0.108(2) Uani 1 1 d . . .
H78A H 0.3218 -0.4150 0.3250 0.130 Uiso 1 1 calc R . .
C79 C 0.1255(7) -0.42929(19) 0.3861(3) 0.096(2) Uani 1 1 d . . .
C80 C 0.0476(9) -0.4495(2) 0.3405(4) 0.123(3) Uani 1 1 d . . .
H80A H 0.0196 -0.4380 0.3059 0.147 Uiso 1 1 calc R . .
C81 C 0.0114(12) -0.4873(3) 0.3469(6) 0.167(5) Uani 1 1 d . . .
H81A H -0.0374 -0.5011 0.3163 0.201 Uiso 1 1 calc R . .
C82 C 0.0491(14) -0.5040(3) 0.3993(7) 0.184(6) Uani 1 1 d . . .
H82A H 0.0311 -0.5296 0.4033 0.221 Uiso 1 1 calc R . .
C83 C 0.1131(15) -0.4823(3) 0.4450(6) 0.199(6) Uani 1 1 d . . .
H83A H 0.1291 -0.4919 0.4803 0.238 Uiso 1 1 calc R . .
C84 C 0.1536(11) -0.4458(2) 0.4371(4) 0.141(4) Uani 1 1 d . . .
H84A H 0.2019 -0.4320 0.4679 0.169 Uiso 1 1 calc R . .
P5 P -0.3323(3) -0.34276(7) 0.14506(11) 0.1182(7) Uani 0.67 1 d PD A 1
F1 F -0.2133(13) -0.3596(6) 0.1387(8) 0.255(6) Uani 0.67 1 d PDU A 1
F2 F -0.2187(12) -0.3273(4) 0.1955(5) 0.206(5) Uani 0.67 1 d PDU A 1
F3 F -0.4259(11) -0.3526(3) 0.0846(4) 0.187(4) Uani 0.67 1 d PDU A 1
F4 F -0.4325(14) -0.3194(5) 0.1589(8) 0.225(5) Uani 0.67 1 d PDU A 1
F5 F -0.3102(9) -0.3057(3) 0.1142(4) 0.143(3) Uani 0.67 1 d PDU A 1
F6 F -0.3742(17) -0.3781(4) 0.1725(7) 0.242(6) Uani 0.67 1 d PDU A 1
P6 P -0.26331(17) -0.12913(7) 0.03833(8) 0.1009(6) Uani 1 1 d . . .
F7 F -0.3391(7) -0.0952(3) 0.0465(4) 0.216(3) Uani 1 1 d U . .
F8 F -0.1893(6) -0.16504(19) 0.0289(2) 0.153(2) Uani 1 1 d . . .
F9 F -0.3433(5) -0.1585(2) 0.0593(2) 0.152(2) Uani 1 1 d U . .
F10 F -0.1631(5) -0.1261(2) 0.0993(2) 0.160(2) Uani 1 1 d U . .
F11 F -0.1836(5) -0.10202(18) 0.0153(2) 0.1436(18) Uani 1 1 d U . .
F12 F -0.3574(5) -0.13513(18) -0.0216(2) 0.1499(19) Uani 1 1 d U . .
C91 C -0.642(5) 0.0357(14) 0.273(2) 0.30(2) Uani 0.50 1 d PU B 1
H91A H -0.6192 0.0536 0.3030 0.456 Uiso 0.50 1 calc PR B 1
H91B H -0.5844 0.0148 0.2814 0.456 Uiso 0.50 1 calc PR B 1
H91C H -0.7237 0.0260 0.2671 0.456 Uiso 0.50 1 calc PR B 1
C92 C -0.642(2) 0.0548(8) 0.2237(11) 0.163(8) Uani 0.50 1 d PU B 1
H92A H -0.7041 0.0749 0.2143 0.196 Uiso 0.50 1 calc PR B 1
H92B H -0.5621 0.0670 0.2314 0.196 Uiso 0.50 1 calc PR B 1
O1 O -0.662(2) 0.0336(8) 0.1834(12) 0.320(10) Uani 0.50 1 d PU B 1
C93 C -0.633(2) 0.0438(8) 0.1341(12) 0.319(10) Uani 0.50 1 d PU B 1
H93A H -0.5608 0.0294 0.1341 0.383 Uiso 0.50 1 calc PR B 1
H93B H -0.7017 0.0370 0.1011 0.383 Uiso 0.50 1 calc PR B 1
C94 C -0.611(3) 0.0792(10) 0.1337(13) 0.197(11) Uani 0.50 1 d PU B 1
H94A H -0.5901 0.0853 0.1020 0.296 Uiso 0.50 1 calc PR B 1
H94B H -0.5434 0.0860 0.1666 0.296 Uiso 0.50 1 calc PR B 1
H94C H -0.6834 0.0934 0.1324 0.296 Uiso 0.50 1 calc PR B 1
C95 C -0.553(3) 0.0325(9) 0.0726(13) 0.201(11) Uani 0.50 1 d PU C 2
H95A H -0.5659 0.0243 0.0356 0.301 Uiso 0.50 1 calc PR C 2
H95B H -0.4960 0.0155 0.0983 0.301 Uiso 0.50 1 calc PR C 2
H95C H -0.5201 0.0581 0.0778 0.301 Uiso 0.50 1 calc PR C 2
C96 C -0.680(6) 0.0321(17) 0.082(3) 0.34(3) Uani 0.50 1 d PU C 2
H96A H -0.7398 0.0500 0.0588 0.407 Uiso 0.50 1 calc PR C 2
H96B H -0.7162 0.0066 0.0788 0.407 Uiso 0.50 1 calc PR C 2
O2 O -0.633(2) 0.0438(8) 0.1341(12) 0.319(10) Uani 0.50 1 d PU C 2
C97 C -0.662(2) 0.0336(8) 0.1834(12) 0.320(10) Uani 0.50 1 d PU C 2
H97A H -0.5982 0.0451 0.2148 0.384 Uiso 0.50 1 calc PR C 2
H97B H -0.7387 0.0466 0.1799 0.384 Uiso 0.50 1 calc PR C 2
C98 C -0.6748(19) -0.0036(6) 0.1978(10) 0.146(7) Uani 0.50 1 d P C 2
H98A H -0.6569 -0.0051 0.2368 0.219 Uiso 0.50 1 calc PR C 2
H98B H -0.6183 -0.0197 0.1880 0.219 Uiso 0.50 1 calc PR C 2
H98C H -0.7580 -0.0120 0.1786 0.219 Uiso 0.50 1 calc PR C 2
P5' P -0.3323(3) -0.34276(7) 0.14506(11) 0.1182(7) Uani 0.33 1 d PD D 2
F1' F -0.306(2) -0.3219(6) 0.2045(5) 0.166(8) Uani 0.33 1 d PD D 2
F2' F -0.334(2) -0.3776(5) 0.1050(9) 0.190(8) Uani 0.33 1 d PDU D 2
F3' F -0.4768(10) -0.3454(8) 0.1350(12) 0.188(9) Uani 0.33 1 d PDU D 2
F4' F -0.1950(12) -0.3316(6) 0.1486(12) 0.32(2) Uani 0.33 1 d PDU D 2
F5' F -0.278(2) -0.3805(5) 0.1799(11) 0.199(10) Uani 0.33 1 d PDU D 2
F6' F -0.377(2) -0.2999(4) 0.1242(10) 0.177(10) Uani 0.33 1 d PDU D 2
O3 O -0.0709(17) -0.3658(5) 0.0449(6) 0.358(8) Uani 1 1 d DU . .
H3B H 0.0052 -0.3630 0.0494 0.430 Uiso 1 1 d R . .
H3C H -0.0794 -0.3625 0.0759 0.430 Uiso 1 1 d R . .
O4 O -0.1797(16) -0.3053(5) -0.0137(8) 0.381(9) Uani 1 1 d DU . .
H4B H -0.1490 -0.3265 0.0013 0.457 Uiso 1 1 d R . .
H4C H -0.2242 -0.3091 -0.0472 0.457 Uiso 1 1 d R . .

loop_
_atom_site_aniso_label
_atom_site_aniso_U_11
_atom_site_aniso_U_22
_atom_site_aniso_U_33
_atom_site_aniso_U_23
_atom_site_aniso_U_13
_atom_site_aniso_U_12
Ru1 0.0497(3) 0.0550(3) 0.0690(3) 0.00348(17) 0.01642(19) 0.00108(17)
Fe1 0.0727(5) 0.0638(5) 0.0866(6) -0.0073(4) 0.0295(4) 0.0050(4)
Fe2 0.0473(4) 0.0684(5) 0.0709(5) 0.0066(3) 0.0131(3) -0.0053(3)
P1 0.0675(9) 0.0603(8) 0.0926(11) -0.0041(7) 0.0235(8) 0.0067(7)
P2 0.0735(9) 0.0598(8) 0.0936(11) -0.0054(7) 0.0237(8) -0.0022(7)
P3 0.0510(7) 0.0674(8) 0.0706(9) 0.0064(6) 0.0117(6) -0.0026(6)
P4 0.0602(8) 0.0662(8) 0.0847(10) -0.0027(7) 0.0180(7) -0.0067(7)
N1 0.062(3) 0.066(3) 0.087(3) -0.004(2) 0.019(2) 0.001(2)
N2 0.055(2) 0.065(3) 0.068(3) -0.002(2) 0.016(2) -0.001(2)
N3 0.059(3) 0.065(3) 0.074(3) -0.002(2) 0.020(2) 0.001(2)
N4 0.054(2) 0.061(2) 0.090(3) 0.003(2) 0.026(2) 0.002(2)
N5 0.049(2) 0.066(3) 0.090(3) 0.004(2) 0.025(2) 0.002(2)
N6 0.059(3) 0.078(3) 0.075(3) 0.006(2) 0.017(2) -0.003(2)
C1 0.051(3) 0.058(3) 0.075(3) 0.002(2) 0.018(2) -0.002(2)
C2 0.054(3) 0.059(3) 0.071(3) 0.002(2) 0.013(2) 0.005(2)
C3 0.064(3) 0.083(4) 0.088(4) 0.000(3) 0.014(3) -0.001(3)
C4 0.072(4) 0.103(5) 0.103(5) 0.000(4) 0.000(4) -0.012(4)
C5 0.115(6) 0.132(7) 0.079(5) 0.013(4) 0.004(4) -0.004(5)
C6 0.099(5) 0.100(5) 0.074(4) 0.011(3) 0.013(4) -0.006(4)
C7 0.080(4) 0.069(3) 0.073(4) 0.010(3) 0.026(3) 0.011(3)
C8 0.078(4) 0.068(3) 0.078(4) 0.007(3) 0.035(3) 0.006(3)
C9 0.099(5) 0.095(5) 0.107(5) 0.023(4) 0.044(4) -0.003(4)
C10 0.090(5) 0.107(5) 0.123(6) 0.029(5) 0.044(5) -0.011(4)
C11 0.074(4) 0.093(5) 0.141(7) 0.009(4) 0.046(4) -0.016(4)
C12 0.064(3) 0.084(4) 0.108(5) 0.002(3) 0.027(3) -0.010(3)
C13 0.081(4) 0.072(4) 0.100(5) -0.009(3) 0.043(3) 0.005(3)
C14 0.089(5) 0.102(5) 0.130(6) -0.012(5) 0.052(5) -0.004(4)
C15 0.078(5) 0.098(5) 0.179(9) -0.011(6) 0.057(6) 0.009(4)
C16 0.058(4) 0.094(5) 0.154(7) 0.009(5) 0.029(4) 0.015(3)
C17 0.050(3) 0.066(3) 0.112(5) 0.013(3) 0.022(3) 0.002(3)
C18 0.049(3) 0.085(4) 0.096(4) 0.021(3) 0.011(3) -0.004(3)
C19 0.073(4) 0.123(7) 0.118(6) 0.025(5) -0.009(4) 0.005(4)
C20 0.100(6) 0.144(8) 0.097(6) 0.014(6) -0.023(5) -0.017(6)
C21 0.113(6) 0.119(6) 0.088(5) -0.006(4) -0.004(4) -0.015(5)
C22 0.088(4) 0.102(5) 0.077(4) 0.000(4) 0.009(3) -0.006(4)
C23 0.162(9) 0.111(7) 0.115(6) -0.043(5) 0.074(6) -0.028(6)
C24 0.134(7) 0.107(6) 0.126(7) -0.015(5) 0.067(6) 0.025(6)
C25 0.102(5) 0.123(7) 0.117(6) 0.008(5) 0.060(5) 0.017(5)
C26 0.098(5) 0.105(5) 0.108(5) 0.003(4) 0.047(4) -0.008(4)
C27 0.105(5) 0.132(7) 0.083(5) -0.018(4) 0.029(4) -0.005(5)
C28 0.077(4) 0.078(4) 0.086(4) -0.010(3) 0.023(3) 0.007(3)
C29 0.095(5) 0.088(4) 0.107(5) 0.002(4) 0.042(4) -0.001(4)
C30 0.065(3) 0.061(3) 0.110(5) 0.001(3) 0.024(3) 0.004(3)
C31 0.107(6) 0.103(6) 0.171(8) 0.049(5) 0.073(6) 0.040(5)
C32 0.125(7) 0.122(7) 0.188(10) 0.055(7) 0.088(7) 0.048(6)
C33 0.094(5) 0.093(5) 0.162(8) 0.012(5) 0.032(5) 0.030(4)
C34 0.126(7) 0.142(8) 0.108(6) 0.041(5) 0.018(5) 0.053(6)
C35 0.115(6) 0.136(7) 0.094(5) 0.015(5) 0.025(5) 0.029(5)
C36 0.069(3) 0.068(4) 0.102(5) -0.005(3) 0.024(3) 0.004(3)
C37 0.088(5) 0.093(5) 0.103(5) -0.014(4) 0.018(4) -0.007(4)
C38 0.092(5) 0.098(6) 0.132(7) -0.024(5) 0.013(5) -0.017(4)
C39 0.093(6) 0.078(5) 0.169(9) -0.018(5) 0.012(6) -0.001(4)
C40 0.100(5) 0.063(4) 0.158(8) 0.015(4) 0.004(5) -0.006(4)
C41 0.078(4) 0.068(4) 0.125(6) 0.009(4) 0.007(4) 0.003(3)
C42 0.086(4) 0.064(3) 0.113(5) -0.003(3) 0.031(4) 0.004(3)
C43 0.096(5) 0.083(5) 0.209(10) -0.040(6) 0.033(6) -0.016(4)
C44 0.126(8) 0.094(7) 0.249(14) -0.050(7) 0.027(8) -0.016(6)
C45 0.135(8) 0.069(5) 0.245(13) -0.021(6) 0.038(8) -0.012(6)
C46 0.125(7) 0.082(5) 0.163(8) 0.009(5) 0.029(6) 0.018(5)
C47 0.121(6) 0.064(4) 0.136(7) -0.013(4) 0.015(5) 0.004(4)
C48 0.067(4) 0.074(4) 0.120(6) -0.007(4) 0.031(4) -0.002(3)
C49 0.100(6) 0.119(6) 0.160(8) 0.006(5) 0.067(6) 0.004(5)
C50 0.091(6) 0.151(9) 0.182(10) -0.006(8) 0.070(7) -0.013(6)
C51 0.080(5) 0.124(7) 0.190(11) 0.007(7) 0.029(6) 0.003(5)
C52 0.090(5) 0.130(7) 0.147(8) 0.010(6) 0.024(5) 0.000(5)
C53 0.074(4) 0.106(6) 0.136(7) 0.008(5) 0.019(4) -0.008(4)
C54 0.055(3) 0.109(5) 0.089(4) 0.010(4) 0.018(3) 0.017(3)
C55 0.052(3) 0.124(6) 0.085(4) 0.011(4) 0.021(3) 0.000(3)
C56 0.057(3) 0.108(6) 0.117(6) 0.032(4) 0.022(3) -0.018(4)
C57 0.055(3) 0.109(5) 0.110(5) -0.014(4) 0.018(3) -0.022(3)
C58 0.054(3) 0.104(5) 0.081(4) 0.014(4) 0.009(3) -0.004(3)
C59 0.047(3) 0.079(4) 0.083(4) -0.003(3) 0.013(2) -0.009(2)
C60 0.058(3) 0.092(4) 0.110(5) -0.009(4) 0.021(3) 0.004(3)
C61 0.067(3) 0.073(3) 0.077(4) 0.003(3) 0.015(3) 0.000(3)
C62 0.104(5) 0.092(5) 0.095(5) -0.010(4) -0.008(4) 0.021(4)
C63 0.137(8) 0.102(6) 0.139(8) -0.018(5) 0.002(6) 0.043(6)
C64 0.138(7) 0.092(5) 0.120(6) -0.027(5) 0.017(6) -0.006(5)
C65 0.120(6) 0.102(6) 0.103(6) -0.009(5) -0.009(5) -0.006(5)
C66 0.088(4) 0.087(4) 0.092(5) -0.007(3) 0.001(4) -0.001(4)
C67 0.067(3) 0.066(3) 0.075(4) 0.009(3) 0.005(3) -0.001(3)
C68 0.073(4) 0.086(4) 0.085(4) 0.019(3) 0.015(3) -0.010(3)
C69 0.108(6) 0.109(6) 0.099(5) 0.027(4) 0.027(4) -0.017(5)
C70 0.133(7) 0.104(6) 0.093(5) 0.037(4) 0.022(5) -0.001(5)
C71 0.128(7) 0.080(5) 0.108(6) 0.018(4) 0.008(5) 0.021(5)
C72 0.084(4) 0.082(4) 0.080(4) 0.003(3) 0.004(3) 0.013(3)
C73 0.069(4) 0.084(4) 0.095(5) -0.014(3) 0.025(3) -0.011(3)
C74 0.089(4) 0.093(5) 0.086(5) -0.009(3) 0.024(4) -0.007(4)
C75 0.123(6) 0.126(7) 0.088(5) -0.008(4) 0.034(5) -0.010(5)
C76 0.133(8) 0.143(8) 0.106(7) -0.032(6) 0.053(6) -0.032(7)
C77 0.120(7) 0.153(8) 0.127(8) -0.047(7) 0.070(6) -0.027(6)
C78 0.090(5) 0.118(6) 0.120(6) -0.016(5) 0.041(4) 0.000(4)
C79 0.094(5) 0.066(4) 0.127(6) -0.011(4) 0.036(4) -0.004(3)
C80 0.134(7) 0.092(5) 0.148(8) -0.024(5) 0.057(6) -0.033(5)
C81 0.192(11) 0.093(7) 0.220(13) -0.041(8) 0.077(10) -0.067(7)
C82 0.236(15) 0.083(6) 0.243(16) 0.017(8) 0.097(13) -0.048(8)
C83 0.280(17) 0.101(7) 0.190(12) 0.012(7) 0.052(12) -0.079(9)
C84 0.204(10) 0.086(5) 0.103(6) 0.011(4) 0.018(6) -0.033(6)
P5 0.1276(18) 0.0944(15) 0.1267(18) -0.0035(12) 0.0374(15) 0.0242(13)
F1 0.229(9) 0.248(10) 0.291(11) -0.022(8) 0.096(8) 0.064(8)
F2 0.188(8) 0.229(9) 0.162(8) 0.023(7) 0.014(7) 0.006(8)
F3 0.198(7) 0.169(7) 0.165(7) -0.031(6) 0.027(6) -0.040(6)
F4 0.208(9) 0.237(10) 0.267(10) -0.028(8) 0.128(8) 0.036(7)
F5 0.125(6) 0.154(6) 0.129(6) 0.031(5) 0.016(5) -0.027(5)
F6 0.260(10) 0.187(9) 0.260(10) 0.063(7) 0.067(8) -0.019(8)
P6 0.0723(10) 0.1366(17) 0.0896(13) -0.0101(11) 0.0231(9) -0.0008(11)
F7 0.194(6) 0.218(6) 0.254(7) -0.039(5) 0.100(5) 0.061(5)
F8 0.150(4) 0.176(5) 0.138(4) -0.003(4) 0.057(4) 0.031(4)
F9 0.124(4) 0.205(5) 0.131(4) 0.008(4) 0.049(3) -0.033(4)
F10 0.128(4) 0.230(6) 0.108(3) -0.023(3) 0.026(3) -0.036(4)
F11 0.115(3) 0.170(5) 0.139(4) 0.017(3) 0.036(3) -0.021(3)
F12 0.129(4) 0.180(5) 0.108(3) 0.011(3) 0.001(3) -0.023(3)
C91 0.31(2) 0.30(2) 0.31(2) 0.006(10) 0.117(12) -0.002(10)
C92 0.170(12) 0.158(12) 0.160(11) -0.014(9) 0.056(9) 0.024(9)
O1 0.311(11) 0.319(12) 0.322(11) -0.012(7) 0.102(7) 0.017(7)
C93 0.317(12) 0.313(12) 0.324(12) 0.003(7) 0.107(7) -0.005(7)
C94 0.188(14) 0.190(14) 0.201(14) 0.010(10) 0.052(9) 0.004(10)
C95 0.202(14) 0.185(14) 0.198(14) 0.033(9) 0.050(9) -0.006(9)
C96 0.34(3) 0.34(3) 0.33(3) -0.006(10) 0.117(14) 0.007(10)
O2 0.317(12) 0.313(12) 0.324(12) 0.003(7) 0.107(7) -0.005(7)
C97 0.311(11) 0.319(12) 0.322(11) -0.012(7) 0.102(7) 0.017(7)
C98 0.126(14) 0.099(13) 0.20(2) 0.028(13) 0.035(14) -0.002(11)
P5' 0.1276(18) 0.0944(15) 0.1267(18) -0.0035(12) 0.0374(15) 0.0242(13)
F1' 0.20(2) 0.21(2) 0.078(9) -0.001(10) 0.030(12) 0.022(18)
F2' 0.202(12) 0.167(11) 0.202(12) -0.050(8) 0.073(9) 0.031(9)
F3' 0.153(11) 0.199(12) 0.214(12) -0.038(9) 0.067(9) 0.006(9)
F4' 0.32(3) 0.33(3) 0.33(3) -0.006(10) 0.125(13) 0.001(10)
F5' 0.194(13) 0.169(13) 0.226(13) 0.029(9) 0.065(9) 0.022(9)
F6' 0.192(13) 0.169(12) 0.167(12) 0.016(8) 0.059(9) 0.023(9)
O3 0.399(12) 0.438(13) 0.304(11) 0.026(9) 0.207(9) 0.008(9)
O4 0.352(11) 0.422(13) 0.431(13) -0.047(9) 0.215(10) 0.087(9)

loop_
_atom_type_symbol
_atom_type_description
_atom_type_scat_dispersion_real
_atom_type_scat_dispersion_imag
_atom_type_scat_source
C C 0.0033 0.0016 'International Tables Vol C Tables 4.2.6.8 and 6.1.1.4'
H H 0.0000 0.0000 'International Tables Vol C Tables 4.2.6.8 and 6.1.1.4'
F F 0.0171 0.0103 'International Tables Vol C Tables 4.2.6.8 and 6.1.1.4'
Fe Fe 0.3463 0.8444 'International Tables Vol C Tables 4.2.6.8 and 6.1.1.4'
N N 0.0061 0.0033 'International Tables Vol C Tables 4.2.6.8 and 6.1.1.4'
O O 0.0106 0.0060 'International Tables Vol C Tables 4.2.6.8 and 6.1.1.4'
P P 0.1023 0.0942 'International Tables Vol C Tables 4.2.6.8 and 6.1.1.4'
Ru Ru -1.2594 0.8363 'International Tables Vol C Tables 4.2.6.8 and 6.1.1.4'

loop_
_geom_angle_atom_site_label_1
_geom_angle_atom_site_label_2
_geom_angle_atom_site_label_3
_geom_angle
C2 Ru1 C1 91.9(2)
C2 Ru1 N6 86.9(2)
C1 Ru1 N6 96.1(2)
C2 Ru1 N3 96.99(19)
C1 Ru1 N3 89.44(19)
N6 Ru1 N3 173.19(18)
C2 Ru1 N4 174.1(2)
C1 Ru1 N4 91.16(19)
N6 Ru1 N4 97.82(18)
N3 Ru1 N4 78.00(18)
C2 Ru1 N5 91.8(2)
C1 Ru1 N5 173.55(19)
N6 Ru1 N5 78.83(19)
N3 Ru1 N5 95.39(18)
N4 Ru1 N5 85.69(17)
N1 Fe1 C23 131.3(4)
N1 Fe1 C25 124.3(3)
C23 Fe1 C25 66.1(4)
N1 Fe1 C24 159.5(3)
C23 Fe1 C24 40.1(3)
C25 Fe1 C24 39.1(3)
N1 Fe1 C27 97.1(3)
C23 Fe1 C27 39.4(3)
C25 Fe1 C27 65.4(3)
C24 Fe1 C27 66.3(4)
N1 Fe1 C26 93.2(3)
C23 Fe1 C26 66.6(3)
C25 Fe1 C26 39.2(3)
C24 Fe1 C26 66.4(4)
C27 Fe1 C26 39.4(3)
N1 Fe1 P2 89.64(15)
C23 Fe1 P2 91.9(3)
C25 Fe1 P2 146.1(3)
C24 Fe1 P2 107.7(3)
C27 Fe1 P2 114.1(2)
C26 Fe1 P2 153.5(2)
N1 Fe1 P1 87.32(15)
C23 Fe1 P1 141.3(3)
C25 Fe1 P1 95.9(3)
C24 Fe1 P1 104.5(3)
C27 Fe1 P1 159.9(2)
C26 Fe1 P1 121.1(2)
P2 Fe1 P1 85.41(7)
N2 Fe2 C56 157.7(2)
N2 Fe2 C55 126.3(3)
C56 Fe2 C55 38.9(3)
N2 Fe2 C57 125.8(3)
C56 Fe2 C57 40.1(3)
C55 Fe2 C57 65.9(3)
N2 Fe2 C58 92.7(2)
C56 Fe2 C58 66.4(3)
C55 Fe2 C58 65.5(3)
C57 Fe2 C58 39.5(3)
N2 Fe2 C54 92.9(2)
C56 Fe2 C54 66.0(3)
C55 Fe2 C54 39.2(3)
C57 Fe2 C54 66.0(3)
C58 Fe2 C54 38.9(3)
N2 Fe2 P4 90.22(14)
C56 Fe2 P4 106.0(3)
C55 Fe2 P4 143.5(2)
C57 Fe2 P4 92.9(2)
C58 Fe2 P4 116.9(2)
C54 Fe2 P4 155.8(2)
N2 Fe2 P3 88.73(13)
C56 Fe2 P3 107.6(2)
C55 Fe2 P3 96.38(19)
C57 Fe2 P3 145.4(2)
C58 Fe2 P3 158.2(2)
C54 Fe2 P3 119.3(2)
P4 Fe2 P3 84.76(6)
C36 P1 C28 104.8(3)
C36 P1 C30 101.8(3)
C28 P1 C30 105.1(3)
C36 P1 Fe1 118.0(2)
C28 P1 Fe1 105.4(2)
C30 P1 Fe1 120.1(2)
C42 P2 C48 101.1(3)
C42 P2 C29 105.5(3)
C48 P2 C29 105.5(3)
C42 P2 Fe1 116.1(2)
C48 P2 Fe1 117.7(2)
C29 P2 Fe1 109.8(2)
C61 P3 C67 100.9(3)
C61 P3 C59 104.1(3)
C67 P3 C59 104.3(3)
C61 P3 Fe2 120.07(19)
C67 P3 Fe2 120.92(19)
C59 P3 Fe2 104.46(19)
C73 P4 C79 101.9(3)
C73 P4 C60 103.9(3)
C79 P4 C60 104.5(3)
C73 P4 Fe2 118.9(2)
C79 P4 Fe2 116.0(2)
C60 P4 Fe2 110.0(2)
C1 N1 Fe1 175.8(5)
C2 N2 Fe2 178.7(5)
C3 N3 C7 118.1(5)
C3 N3 Ru1 125.9(4)
C7 N3 Ru1 116.0(4)
C12 N4 C8 118.6(5)
C12 N4 Ru1 125.4(4)
C8 N4 Ru1 115.9(4)
C13 N5 C17 119.1(5)
C13 N5 Ru1 126.0(4)
C17 N5 Ru1 114.8(4)
C22 N6 C18 118.6(6)
C22 N6 Ru1 126.2(4)
C18 N6 Ru1 114.8(4)
N1 C1 Ru1 176.3(5)
N2 C2 Ru1 175.7(5)
N3 C3 C4 123.2(7)
N3 C3 H3A 118.4
C4 C3 H3A 118.4
C5 C4 C3 118.5(7)
C5 C4 H4A 120.7
C3 C4 H4A 120.7
C4 C5 C6 119.2(7)
C4 C5 H5A 120.4
C6 C5 H5A 120.4
C7 C6 C5 119.1(7)
C7 C6 H6A 120.5
C5 C6 H6A 120.5
N3 C7 C6 121.7(6)
N3 C7 C8 115.5(5)
C6 C7 C8 122.8(6)
N4 C8 C9 121.5(6)
N4 C8 C7 114.6(5)
C9 C8 C7 123.9(6)
C10 C9 C8 119.3(7)
C10 C9 H9A 120.4
C8 C9 H9A 120.4
C11 C10 C9 119.3(7)
C11 C10 H10A 120.3
C9 C10 H10A 120.3
C10 C11 C12 119.5(7)
C10 C11 H11A 120.2
C12 C11 H11A 120.2
N4 C12 C11 121.7(7)
N4 C12 H12A 119.1
C11 C12 H12A 119.1
N5 C13 C14 122.3(7)
N5 C13 H13A 118.8
C14 C13 H13A 118.8
C15 C14 C13 118.8(8)
C15 C14 H14A 120.6
C13 C14 H14A 120.6
C16 C15 C14 120.0(7)
C16 C15 H15A 120.0
C14 C15 H15A 120.0
C15 C16 C17 119.2(7)
C15 C16 H16A 120.4
C17 C16 H16A 120.4
N5 C17 C16 120.5(7)
N5 C17 C18 114.6(5)
C16 C17 C18 124.9(6)
N6 C18 C19 120.0(7)
N6 C18 C17 116.7(5)
C19 C18 C17 123.2(7)
C20 C19 C18 118.3(8)
C20 C19 H19A 120.8
C18 C19 H19A 120.8
C21 C20 C19 120.8(8)
C21 C20 H20A 119.6
C19 C20 H20A 119.6
C20 C21 C22 119.7(9)
C20 C21 H21A 120.1
C22 C21 H21A 120.1
N6 C22 C21 122.5(8)
N6 C22 H22A 118.8
C21 C22 H22A 118.8
C27 C23 C24 107.5(8)
C27 C23 Fe1 71.2(4)
C24 C23 Fe1 70.3(5)
C27 C23 H23A 125.7
C24 C23 H23A 126.7
Fe1 C23 H23A 126.6
C25 C24 C23 107.0(8)
C25 C24 Fe1 70.3(4)
C23 C24 Fe1 69.6(4)
C25 C24 H24A 125.9
C23 C24 H24A 127.1
Fe1 C24 H24A 126.6
C24 C25 C26 110.3(8)
C24 C25 Fe1 70.6(5)
C26 C25 Fe1 71.5(4)
C24 C25 H25A 125.9
C26 C25 H25A 123.8
Fe1 C25 H25A 125.0
C25 C26 C27 106.2(8)
C25 C26 Fe1 69.3(4)
C27 C26 Fe1 69.9(4)
C25 C26 H26A 127.6
C27 C26 H26A 126.2
Fe1 C26 H26A 126.7
C23 C27 C26 108.9(8)
C23 C27 Fe1 69.4(5)
C26 C27 Fe1 70.8(4)
C23 C27 H27A 125.8
C26 C27 H27A 125.3
Fe1 C27 H27A 124.9
C29 C28 P1 110.2(4)
C29 C28 H28A 109.6
P1 C28 H28A 109.6
C29 C28 H28B 109.6
P1 C28 H28B 109.6
H28A C28 H28B 108.1
C28 C29 P2 111.0(5)
C28 C29 H29A 109.4
P2 C29 H29A 109.4
C28 C29 H29B 109.4
P2 C29 H29B 109.4
H29A C29 H29B 108.0
C31 C30 C35 117.6(7)
C31 C30 P1 120.3(6)
C35 C30 P1 122.1(5)
C30 C31 C32 122.2(8)
C30 C31 H31A 118.9
C32 C31 H31A 118.9
C33 C32 C31 121.0(8)
C33 C32 H32A 119.5
C31 C32 H32A 119.5
C32 C33 C34 118.4(8)
C32 C33 H33A 120.8
C34 C33 H33A 120.8
C33 C34 C35 122.2(9)
C33 C34 H34A 118.9
C35 C34 H34A 118.9
C34 C35 C30 118.4(8)
C34 C35 H35A 120.8
C30 C35 H35A 120.8
C41 C36 C37 118.0(6)
C41 C36 P1 121.3(5)
C37 C36 P1 120.7(5)
C38 C37 C36 120.3(8)
C38 C37 H37A 119.8
C36 C37 H37A 119.8
C39 C38 C37 120.7(8)
C39 C38 H38A 119.6
C37 C38 H38A 119.6
C38 C39 C40 120.0(8)
C38 C39 H39A 120.0
C40 C39 H39A 120.0
C39 C40 C41 121.5(8)
C39 C40 H40A 119.2
C41 C40 H40A 119.2
C36 C41 C40 119.4(7)
C36 C41 H41A 120.3
C40 C41 H41A 120.3
C43 C42 C47 116.9(7)
C43 C42 P2 124.5(6)
C47 C42 P2 118.4(5)
C42 C43 C44 122.7(9)
C42 C43 H43A 118.7
C44 C43 H43A 118.7
C43 C44 C45 119.6(9)
C43 C44 H44A 120.2
C45 C44 H44A 120.2
C46 C45 C44 120.3(8)
C46 C45 H45A 119.9
C44 C45 H45A 119.9
C45 C46 C47 118.1(9)
C45 C46 H46A 121.0
C47 C46 H46A 121.0
C46 C47 C42 122.2(8)
C46 C47 H47A 118.9
C42 C47 H47A 118.9
C53 C48 C49 118.1(7)
C53 C48 P2 120.7(6)
C49 C48 P2 121.0(6)
C48 C49 C50 118.8(9)
C48 C49 H49A 120.6
C50 C49 H49A 120.6
C51 C50 C49 121.2(9)
C51 C50 H50A 119.4
C49 C50 H50A 119.4
C50 C51 C52 120.4(9)
C50 C51 H51A 119.8
C52 C51 H51A 119.8
C51 C52 C53 118.8(10)
C51 C52 H52A 120.6
C53 C52 H52A 120.6
C48 C53 C52 122.6(8)
C48 C53 H53A 118.7
C52 C53 H53A 118.7
C58 C54 C55 107.4(7)
C58 C54 Fe2 70.2(4)
C55 C54 Fe2 69.6(4)
C58 C54 H54A 126.1
C55 C54 H54A 126.4
Fe2 C54 H54A 126.4
C56 C55 C54 109.5(7)
C56 C55 Fe2 70.4(4)
C54 C55 Fe2 71.2(4)
C56 C55 H55A 125.2
C54 C55 H55A 125.2
Fe2 C55 H55A 125.2
C55 C56 C57 107.4(6)
C55 C56 Fe2 70.7(4)
C57 C56 Fe2 70.3(4)
C55 C56 H56A 126.3
C57 C56 H56A 126.2
Fe2 C56 H56A 126.5
C58 C57 C56 107.2(7)
C58 C57 Fe2 70.6(3)
C56 C57 Fe2 69.7(4)
C58 C57 H57A 126.4
C56 C57 H57A 126.4
Fe2 C57 H57A 126.3
C54 C58 C57 108.4(6)
C54 C58 Fe2 70.8(3)
C57 C58 Fe2 69.9(3)
C54 C58 H58A 126.0
C57 C58 H58A 125.6
Fe2 C58 H58A 125.7
C60 C59 P3 108.9(4)
C60 C59 H59A 109.9
P3 C59 H59A 109.9
C60 C59 H59B 109.9
P3 C59 H59B 109.9
H59A C59 H59B 108.3
C59 C60 P4 110.1(4)
C59 C60 H60A 109.6
P4 C60 H60A 109.6
C59 C60 H60B 109.6
P4 C60 H60B 109.6
H60A C60 H60B 108.2
C62 C61 C66 116.4(6)
C62 C61 P3 121.0(5)
C66 C61 P3 122.5(5)
C63 C62 C61 121.8(7)
C63 C62 H62A 119.1
C61 C62 H62A 119.1
C62 C63 C64 120.3(8)
C62 C63 H63A 119.9
C64 C63 H63A 119.9
C65 C64 C63 118.3(8)
C65 C64 H64A 120.8
C63 C64 H64A 120.8
C64 C65 C66 120.8(7)
C64 C65 H65A 119.6
C66 C65 H65A 119.6
C65 C66 C61 122.3(7)
C65 C66 H66A 118.9
C61 C66 H66A 118.9
C72 C67 C68 117.8(6)
C72 C67 P3 122.6(5)
C68 C67 P3 119.6(4)
C69 C68 C67 121.6(6)
C69 C68 H68A 119.2
C67 C68 H68A 119.2
C70 C69 C68 119.9(8)
C70 C69 H69A 120.0
C68 C69 H69A 120.0
C69 C70 C71 121.0(7)
C69 C70 H70A 119.5
C71 C70 H70A 119.5
C70 C71 C72 119.7(7)
C70 C71 H71A 120.1
C72 C71 H71A 120.1
C67 C72 C71 119.8(7)
C67 C72 H72A 120.1
C71 C72 H72A 120.1
C74 C73 C78 117.6(7)
C74 C73 P4 121.2(5)
C78 C73 P4 121.2(6)
C73 C74 C75 121.5(7)
C73 C74 H74A 119.3
C75 C74 H74A 119.3
C76 C75 C74 120.8(9)
C76 C75 H75A 119.6
C74 C75 H75A 119.6
C75 C76 C77 119.3(9)
C75 C76 H76A 120.4
C77 C76 H76A 120.4
C76 C77 C78 121.0(9)
C76 C77 H77A 119.5
C78 C77 H77A 119.5
C73 C78 C77 119.7(9)
C73 C78 H78A 120.1
C77 C78 H78A 120.1
C84 C79 C80 117.9(8)
C84 C79 P4 121.9(6)
C80 C79 P4 119.4(7)
C79 C80 C81 120.0(10)
C79 C80 H80A 120.0
C81 C80 H80A 120.0
C82 C81 C80 119.9(11)
C82 C81 H81A 120.0
C80 C81 H81A 120.0
C83 C82 C81 119.8(10)
C83 C82 H82A 120.1
C81 C82 H82A 120.1
C82 C83 C84 118.7(12)
C82 C83 H83A 120.7
C84 C83 H83A 120.7
C79 C84 C83 123.0(9)
C79 C84 H84A 118.5
C83 C84 H84A 118.5
F1 P5 F4 168.0(11)
F1 P5 F6 100.1(11)
F4 P5 F6 86.2(10)
F1 P5 F2 73.1(9)
F4 P5 F2 95.7(9)
F6 P5 F2 101.0(9)
F1 P5 F5 87.1(9)
F4 P5 F5 87.4(8)
F6 P5 F5 171.9(8)
F2 P5 F5 84.6(6)
F1 P5 F3 97.6(9)
F4 P5 F3 92.1(9)
F6 P5 F3 93.8(8)
F2 P5 F3 163.7(8)
F5 P5 F3 81.5(5)
F7 P6 F12 90.5(4)
F7 P6 F11 91.6(5)
F12 P6 F11 89.9(3)
F7 P6 F8 178.0(4)
F12 P6 F8 88.0(3)
F11 P6 F8 89.8(3)
F7 P6 F9 91.1(5)
F12 P6 F9 88.2(3)
F11 P6 F9 176.7(4)
F8 P6 F9 87.4(4)
F7 P6 F10 93.6(4)
F12 P6 F10 175.8(4)
F11 P6 F10 91.1(3)
F8 P6 F10 87.8(3)
F9 P6 F10 90.6(3)
C92 C91 H91A 109.5
C92 C91 H91B 109.5
H91A C91 H91B 109.5
C92 C91 H91C 109.5
H91A C91 H91C 109.5
H91B C91 H91C 109.5
O1 C92 C91 114(3)
O1 C92 H92A 108.6
C91 C92 H92A 108.6
O1 C92 H92B 108.6
C91 C92 H92B 108.6
H92A C92 H92B 107.6
C92 O1 C93 124(3)
C94 C93 O1 110(3)
C94 C93 H93A 109.6
O1 C93 H93A 109.6
C94 C93 H93B 109.6
O1 C93 H93B 109.6
H93A C93 H93B 108.1
C93 C94 H94A 109.5
C93 C94 H94B 109.5
H94A C94 H94B 109.5
C93 C94 H94C 109.5
H94A C94 H94C 109.5
H94B C94 H94C 109.5
C96 C95 H95A 109.5
C96 C95 H95B 109.5
H95A C95 H95B 109.5
C96 C95 H95C 109.5
H95A C95 H95C 109.5
H95B C95 H95C 109.5
C95 C96 H96A 112.8
C95 C96 H96B 112.8
H96A C96 H96B 110.2
H98A C98 H98B 109.5
H98A C98 H98C 109.5
H98B C98 H98C 109.5
H3B O3 H3C 108.3
H4B O4 H4C 109.7

loop_
_geom_bond_atom_site_label_1
_geom_bond_atom_site_label_2
_geom_bond_distance
Ru1 C2 1.990(6)
Ru1 C1 1.991(5)
Ru1 N6 2.070(5)
Ru1 N3 2.078(5)
Ru1 N4 2.108(4)
Ru1 N5 2.124(4)
Fe1 N1 1.942(5)
Fe1 C23 2.087(8)
Fe1 C25 2.094(7)
Fe1 C24 2.097(7)
Fe1 C27 2.111(8)
Fe1 C26 2.123(8)
Fe1 P2 2.1965(19)
Fe1 P1 2.2017(19)
Fe2 N2 1.918(5)
Fe2 C56 2.081(6)
Fe2 C55 2.084(6)
Fe2 C57 2.088(6)
Fe2 C58 2.097(6)
Fe2 C54 2.105(6)
Fe2 P4 2.2025(18)
Fe2 P3 2.2154(16)
P1 C36 1.840(6)
P1 C28 1.841(7)
P1 C30 1.851(6)
P2 C42 1.840(6)
P2 C48 1.851(7)
P2 C29 1.867(8)
P3 C61 1.828(6)
P3 C67 1.835(6)
P3 C59 1.842(6)
P4 C73 1.821(7)
P4 C79 1.830(7)
P4 C60 1.864(6)
N1 C1 1.165(7)
N2 C2 1.174(7)
N3 C3 1.337(7)
N3 C7 1.363(7)
N4 C12 1.343(7)
N4 C8 1.353(7)
N5 C13 1.324(8)
N5 C17 1.351(7)
N6 C22 1.331(9)
N6 C18 1.365(8)
C3 C4 1.384(9)
C3 H3A 0.9300
C4 C5 1.372(11)
C4 H4A 0.9300
C5 C6 1.400(11)
C5 H5A 0.9300
C6 C7 1.377(9)
C6 H6A 0.9300
C7 C8 1.484(8)
C8 C9 1.392(9)
C9 C10 1.381(10)
C9 H9A 0.9300
C10 C11 1.358(11)
C10 H10A 0.9300
C11 C12 1.401(9)
C11 H11A 0.9300
C12 H12A 0.9300
C13 C14 1.380(9)
C13 H13A 0.9300
C14 C15 1.365(12)
C14 H14A 0.9300
C15 C16 1.352(12)
C15 H15A 0.9300
C16 C17 1.402(9)
C16 H16A 0.9300
C17 C18 1.484(10)
C18 C19 1.416(10)
C19 C20 1.374(14)
C19 H19A 0.9300
C20 C21 1.325(13)
C20 H20A 0.9300
C21 C22 1.380(10)
C21 H21A 0.9300
C22 H22A 0.9300
C23 C27 1.416(12)
C23 C24 1.435(13)
C23 H23A 0.9796
C24 C25 1.402(12)
C24 H24A 0.9801
C25 C26 1.414(11)
C25 H25A 0.9802
C26 C27 1.427(11)
C26 H26A 0.9797
C27 H27A 0.9797
C28 C29 1.519(9)
C28 H28A 0.9700
C28 H28B 0.9700
C29 H29A 0.9700
C29 H29B 0.9700
C30 C31 1.339(10)
C30 C35 1.407(10)
C31 C32 1.398(11)
C31 H31A 0.9300
C32 C33 1.330(12)
C32 H32A 0.9300
C33 C34 1.356(12)
C33 H33A 0.9300
C34 C35 1.404(11)
C34 H34A 0.9300
C35 H35A 0.9300
C36 C41 1.382(9)
C36 C37 1.402(9)
C37 C38 1.380(10)
C37 H37A 0.9300
C38 C39 1.342(12)
C38 H38A 0.9300
C39 C40 1.350(12)
C39 H39A 0.9300
C40 C41 1.391(9)
C40 H40A 0.9300
C41 H41A 0.9300
C42 C43 1.351(10)
C42 C47 1.416(10)
C43 C44 1.372(12)
C43 H43A 0.9300
C44 C45 1.397(14)
C44 H44A 0.9300
C45 C46 1.374(13)
C45 H45A 0.9300
C46 C47 1.394(10)
C46 H46A 0.9300
C47 H47A 0.9300
C48 C53 1.342(10)
C48 C49 1.394(10)
C49 C50 1.415(13)
C49 H49A 0.9300
C50 C51 1.323(13)
C50 H50A 0.9300
C51 C52 1.371(13)
C51 H51A 0.9300
C52 C53 1.390(11)
C52 H52A 0.9300
C53 H53A 0.9300
C54 C58 1.401(10)
C54 C55 1.406(9)
C54 H54A 0.9801
C55 C56 1.387(10)
C55 H55A 0.9799
C56 C57 1.429(10)
C56 H56A 0.9796
C57 C58 1.415(10)
C57 H57A 0.9797
C58 H58A 0.9804
C59 C60 1.533(8)
C59 H59A 0.9700
C59 H59B 0.9700
C60 H60A 0.9700
C60 H60B 0.9700
C61 C62 1.380(9)
C61 C66 1.390(8)
C62 C63 1.365(11)
C62 H62A 0.9300
C63 C64 1.419(12)
C63 H63A 0.9300
C64 C65 1.337(12)
C64 H64A 0.9300
C65 C66 1.382(11)
C65 H65A 0.9300
C66 H66A 0.9300
C67 C72 1.391(8)
C67 C68 1.394(9)
C68 C69 1.386(9)
C68 H68A 0.9300
C69 C70 1.358(11)
C69 H69A 0.9300
C70 C71 1.363(12)
C70 H70A 0.9300
C71 C72 1.427(10)
C71 H71A 0.9300
C72 H72A 0.9300
C73 C74 1.374(9)
C73 C78 1.385(10)
C74 C75 1.401(10)
C74 H74A 0.9300
C75 C76 1.337(12)
C75 H75A 0.9300
C76 C77 1.367(13)
C76 H76A 0.9300
C77 C78 1.413(12)
C77 H77A 0.9300
C78 H78A 0.9300
C79 C84 1.371(11)
C79 C80 1.397(11)
C80 C81 1.409(13)
C80 H80A 0.9300
C81 C82 1.398(17)
C81 H81A 0.9300
C82 C83 1.378(17)
C82 H82A 0.9300
C83 C84 1.396(12)
C83 H83A 0.9300
C84 H84A 0.9300
P5 F1 1.556(9)
P5 F4 1.557(8)
P5 F6 1.580(8)
P5 F2 1.584(8)
P5 F5 1.586(7)
P5 F3 1.596(7)
P6 F7 1.528(7)
P6 F12 1.564(5)
P6 F11 1.576(6)
P6 F8 1.582(6)
P6 F9 1.595(6)
P6 F10 1.600(6)
C91 C92 1.44(5)
C91 H91A 0.9600
C91 H91B 0.9600
C91 H91C 0.9600
C92 O1 1.23(3)
C92 H92A 0.9700
C92 H92B 0.9700
O1 C93 1.48(3)
C93 C94 1.26(3)
C93 H93A 0.9700
C93 H93B 0.9700
C94 H94A 0.9600
C94 H94B 0.9600
C94 H94C 0.9600
C95 C96 1.57(6)
C95 H95A 0.9600
C95 H95B 0.9600
C95 H95C 0.9600
C96 H96A 0.9700
C96 H96B 0.9700
C98 H98A 0.9600
C98 H98B 0.9600
C98 H98C 0.9600
O3 H3B 0.8501
O3 H3C 0.8499
O4 H4B 0.8499
O4 H4C 0.8501
